data_1538646
loop_
_publ_author_name
'Karpinskii, O.G.'
'Evseev, B.A.'

_publ_section_title
;
 X-ray investigation of the Hf-Si system from 37 to 65 at.% Si
;
_journal_name_full 'Russian Metallurgy'
_journal_page_first 128
_journal_page_last 130
_journal_volume 1969
_journal_year 1969
_chemical_formula_sum 'Hf Si2'
_space_group_IT_number 63
_symmetry_space_group_name_Hall '-C 2c 2'
_symmetry_space_group_name_H-M 'C m c m'
_cell_angle_alpha 90
_cell_angle_beta 90
_cell_angle_gamma 90
_cell_formula_units_Z 4
_cell_length_a 3.672
_cell_length_b 14.57
_cell_length_c 3.641
_cell_volume 194.797
_citation_journal_id_ASTM RMLYAQ
_cod_data_source_file Karpinskii_RMLYAQ_1969_119.cif
_cod_data_source_block Hf1Si2
_cod_original_cell_volume 194.7973
_cod_original_formula_sum 'Hf1 Si2'
_cod_database_code 1538646

loop_
_symmetry_equiv_pos_as_xyz
x,y,z
-x,-y,z+1/2
x,-y,-z
-x,y,-z+1/2
-x,-y,-z
x,y,-z-1/2
-x,y,z
x,-y,z-1/2
x+1/2,y+1/2,z
-x+1/2,-y+1/2,z+1/2
x+1/2,-y+1/2,-z
-x+1/2,y+1/2,-z+1/2
-x+1/2,-y+1/2,-z
x+1/2,y+1/2,-z-1/2
-x+1/2,y+1/2,z
x+1/2,-y+1/2,z-1/2

loop_
_atom_site_label
_atom_site_type_symbol
_atom_site_fract_x
_atom_site_fract_y
_atom_site_fract_z
_atom_site_occupancy
_atom_site_U_iso_or_equiv
Si1 Si 0 0.441 0.25 1 0.0
Hf1 Hf 0 0.106 0.25 1 0.0
Si2 Si 0 0.75 0.25 1 0.0
